data_7208115
loop_
_publ_author_name
'Xing, Feifei'
'Bai, Yueling'
'He, Xiang'
'Jia, Juan'
'Zhou, Dong'
'Shao, Min'
'Zhu, Shourong'

_publ_section_title
;
 Novel complexes constructed by flexible 1,2,3,4,5,6-
 cyclohexanehexacarboxylate and transition metal ions -- From 0D
 mononuclear to 3D porous coordination polymers
;
_journal_issue 13
_journal_name_full CrystEngComm
_journal_page_first 4312
_journal_paper_doi 10.1039/c2ce25283j
_journal_volume 14
_journal_year 2012
_chemical_formula_sum 'C42 H51 Co1.5 N6 O21'
_chemical_formula_weight 1064.28
_chemical_name_systematic
;
?
;
_space_group_IT_number 2
_symmetry_cell_setting triclinic
_symmetry_space_group_name_Hall '-P 1'
_symmetry_space_group_name_H-M 'P -1'
_atom_sites_solution_hydrogens geom
_atom_sites_solution_primary direct
_atom_sites_solution_secondary difmap
_audit_creation_method SHELXL-97
_cell_angle_alpha 101.572(2)
_cell_angle_beta 107.553(2)
_cell_angle_gamma 112.3380(10)
_cell_formula_units_Z 2
_cell_length_a 12.8575(16)
_cell_length_b 14.2518(17)
_cell_length_c 16.053(3)
_cell_measurement_reflns_used 5993
_cell_measurement_temperature 296(2)
_cell_measurement_theta_max 27.52
_cell_measurement_theta_min 2.54
_cell_volume 2422.8(6)
_computing_cell_refinement 'Bruker SMART'
_computing_data_collection 'Bruker SMART'
_computing_data_reduction 'Bruker SAINT'
_computing_molecular_graphics 'Bruker SHELXTL'
_computing_publication_material 'Bruker SHELXTL'
_computing_structure_refinement 'SHELXL-97 (Sheldrick, 1997)'
_computing_structure_solution 'SHELXS-97 (Sheldrick, 1990)'
_diffrn_ambient_temperature 296(2)
_diffrn_measured_fraction_theta_full 0.981
_diffrn_measured_fraction_theta_max 0.981
_diffrn_measurement_device_type 'CCD area detector'
_diffrn_measurement_method 'phi and omega scans'
_diffrn_radiation_monochromator graphite
_diffrn_radiation_source 'fine-focus sealed tube'
_diffrn_radiation_type MoK\a
_diffrn_radiation_wavelength 0.71073
_diffrn_reflns_av_R_equivalents 0.0208
_diffrn_reflns_av_sigmaI/netI 0.0397
_diffrn_reflns_limit_h_max 11
_diffrn_reflns_limit_h_min -15
_diffrn_reflns_limit_k_max 16
_diffrn_reflns_limit_k_min -16
_diffrn_reflns_limit_l_max 19
_diffrn_reflns_limit_l_min -19
_diffrn_reflns_number 12243
_diffrn_reflns_theta_full 25.05
_diffrn_reflns_theta_max 25.05
_diffrn_reflns_theta_min 2.20
_exptl_absorpt_coefficient_mu 0.605
_exptl_absorpt_correction_T_max 0.8886
_exptl_absorpt_correction_T_min 0.8393
_exptl_absorpt_correction_type multi-scan
_exptl_absorpt_process_details sadabs
_exptl_crystal_density_diffrn 1.459
_exptl_crystal_density_method 'not measured'
_exptl_crystal_F_000 1107
_exptl_crystal_size_max 0.30
_exptl_crystal_size_mid 0.20
_exptl_crystal_size_min 0.20
_refine_diff_density_max 1.204
_refine_diff_density_min -1.079
_refine_diff_density_rms 0.075
_refine_ls_extinction_coef 0.0081(9)
_refine_ls_extinction_expression Fc^*^=kFc[1+0.001xFc^2^\l^3^/sin(2\q)]^-1/4^
_refine_ls_extinction_method SHELXL
_refine_ls_goodness_of_fit_ref 1.026
_refine_ls_hydrogen_treatment constr
_refine_ls_matrix_type full
_refine_ls_number_parameters 644
_refine_ls_number_reflns 8416
_refine_ls_number_restraints 0
_refine_ls_restrained_S_all 1.026
_refine_ls_R_factor_all 0.0641
_refine_ls_R_factor_gt 0.0528
_refine_ls_shift/su_max 0.000
_refine_ls_shift/su_mean 0.000
_refine_ls_structure_factor_coef Fsqd
_refine_ls_weighting_details 'calc w=1/[\s^2^(Fo^2^)+(0.0806P)^2^+3.5672P] where P=(Fo^2^+2Fc^2^)/3'
_refine_ls_weighting_scheme calc
_refine_ls_wR_factor_gt 0.1419
_refine_ls_wR_factor_ref 0.1526
_reflns_number_gt 6920
_reflns_number_total 8416
_reflns_threshold_expression >2sigma(I)
_cod_data_source_file c2ce25283j.txt
_cod_data_source_block 090518b
_cod_depositor_comments
;
The following automatic conversions were performed:

'_symmetry_cell_setting' value 'Triclinic' changed to 'triclinic'
according to /home/saulius/struct/CIF-dictionaries/cif_core.dic
dictionary named 'cif_core.dic' version 2.4.1 from 2010-06-29.

Automatic conversion script
Id: cif_fix_values 1891 2012-01-12 08:04:46Z andrius 
;
_cod_original_sg_symbol_H-M P-1
_cod_original_formula_sum 'C42 H51 Co1.50 N6 O21'
_cod_database_code 7208115

loop_
_symmetry_equiv_pos_as_xyz
'x, y, z'
'-x, -y, -z'

loop_
_atom_site_label
_atom_site_type_symbol
_atom_site_fract_x
_atom_site_fract_y
_atom_site_fract_z
_atom_site_U_iso_or_equiv
_atom_site_adp_type
_atom_site_occupancy
_atom_site_symmetry_multiplicity
_atom_site_calc_flag
_atom_site_refinement_flags
Co1 Co 0.63645(4) -0.16921(3) 0.32132(3) 0.02461(15) Uani 1 1 d .
Co2 Co 1.0000 0.5000 1.0000 0.02586(18) Uani 1 2 d S
C1 C 0.8158(3) 0.0995(2) 0.5927(2) 0.0232(6) Uani 1 1 d .
H1 H 0.8281 0.1563 0.5654 0.028 Uiso 1 1 calc R
C2 C 0.7826(3) 0.1389(2) 0.6740(2) 0.0238(6) Uani 1 1 d .
H2 H 0.7157 0.1556 0.6462 0.029 Uiso 1 1 calc R
C3 C 0.8927(3) 0.2481(2) 0.7454(2) 0.0227(6) Uani 1 1 d .
H3 H 0.9027 0.2956 0.7087 0.027 Uiso 1 1 calc R
C4 C 1.0186(3) 0.2478(2) 0.7806(2) 0.0241(7) Uani 1 1 d .
H4 H 1.0809 0.3243 0.8138 0.029 Uiso 1 1 calc R
C5 C 1.0442(3) 0.2088(2) 0.6957(2) 0.0247(7) Uani 1 1 d .
H5 H 1.0420 0.2602 0.6637 0.030 Uiso 1 1 calc R
C6 C 0.9403(3) 0.0976(2) 0.6224(2) 0.0235(6) Uani 1 1 d .
H6 H 0.9579 0.0900 0.5668 0.028 Uiso 1 1 calc R
C7 C 0.7129(3) -0.0036(3) 0.5111(2) 0.0280(7) Uani 1 1 d .
C8 C 0.7351(3) 0.0622(3) 0.7226(3) 0.0347(8) Uani 1 1 d .
C9 C 0.8636(3) 0.3034(2) 0.8205(2) 0.0249(7) Uani 1 1 d .
C10 C 1.0442(3) 0.1907(3) 0.8491(2) 0.0327(8) Uani 1 1 d .
C11 C 1.1764(3) 0.2259(3) 0.7259(2) 0.0308(7) Uani 1 1 d .
C12 C 0.9288(3) -0.0030(3) 0.6458(2) 0.0302(7) Uani 1 1 d .
C13 C 0.5428(5) -0.3909(4) 0.3465(4) 0.0775(17) Uani 1 1 d .
H13 H 0.4734 -0.4087 0.2937 0.093 Uiso 1 1 calc R
C14 C 0.5457(5) -0.4717(4) 0.3804(4) 0.0836(19) Uani 1 1 d .
H14 H 0.4805 -0.5420 0.3491 0.100 Uiso 1 1 calc R
C15 C 0.6430(4) -0.4500(3) 0.4595(3) 0.0416(9) Uani 1 1 d .
C16 C 0.7348(6) -0.3443(4) 0.4989(3) 0.084(2) Uani 1 1 d .
H16 H 0.8038 -0.3235 0.5532 0.100 Uiso 1 1 calc R
C17 C 0.7270(6) -0.2684(4) 0.4600(3) 0.0763(17) Uani 1 1 d .
H17 H 0.7920 -0.1978 0.4883 0.092 Uiso 1 1 calc R
C18 C 0.6516(4) -0.5341(3) 0.4990(3) 0.0481(10) Uani 1 1 d .
C19 C 0.5898(5) -0.6430(4) 0.4450(4) 0.0778(17) Uani 1 1 d .
H19 H 0.5392 -0.6667 0.3817 0.093 Uiso 1 1 calc R
C20 C 0.6038(6) -0.7170(4) 0.4860(5) 0.092(2) Uani 1 1 d .
H20 H 0.5620 -0.7899 0.4477 0.111 Uiso 1 1 calc R
C21 C 0.7308(5) -0.5880(4) 0.6251(4) 0.0660(13) Uani 1 1 d .
H21 H 0.7804 -0.5672 0.6882 0.079 Uiso 1 1 calc R
C22 C 0.7251(5) -0.5071(4) 0.5919(3) 0.0590(12) Uani 1 1 d .
H22 H 0.7704 -0.4349 0.6319 0.071 Uiso 1 1 calc R
C23 C 0.5977(4) 0.0118(3) 0.2629(3) 0.0438(9) Uani 1 1 d .
H23 H 0.5665 0.0128 0.3081 0.053 Uiso 1 1 calc R
C24 C 0.5883(4) 0.0764(3) 0.2118(3) 0.0460(9) Uani 1 1 d .
H24 H 0.5512 0.1194 0.2227 0.055 Uiso 1 1 calc R
C25 C 0.6337(3) 0.0782(3) 0.1437(2) 0.0355(8) Uani 1 1 d .
C26 C 0.6897(4) 0.0134(3) 0.1338(3) 0.0445(9) Uani 1 1 d .
H26 H 0.7236 0.0125 0.0903 0.053 Uiso 1 1 calc R
C27 C 0.6956(4) -0.0496(3) 0.1879(3) 0.0397(8) Uani 1 1 d .
H27 H 0.7340 -0.0922 0.1794 0.048 Uiso 1 1 calc R
C28 C 0.6197(3) 0.1426(3) 0.0825(3) 0.0382(8) Uani 1 1 d .
C29 C 0.5571(4) 0.2018(4) 0.0882(3) 0.0565(11) Uani 1 1 d .
H29 H 0.5255 0.2052 0.1331 0.068 Uiso 1 1 calc R
C30 C 0.5414(5) 0.2560(4) 0.0272(4) 0.0647(13) Uani 1 1 d .
H30 H 0.4981 0.2948 0.0321 0.078 Uiso 1 1 calc R
C31 C 0.6466(4) 0.2012(4) -0.0423(3) 0.0551(11) Uani 1 1 d .
H31 H 0.6793 0.2008 -0.0867 0.066 Uiso 1 1 calc R
C32 C 0.6659(4) 0.1444(3) 0.0156(3) 0.0512(10) Uani 1 1 d .
H32 H 0.7105 0.1072 0.0095 0.061 Uiso 1 1 calc R
C33 C 0.9954(4) 0.6346(3) 0.8705(3) 0.0438(9) Uani 1 1 d .
H33 H 0.9489 0.6539 0.8981 0.053 Uiso 1 1 calc R
C34 C 1.0102(4) 0.6699(3) 0.7992(3) 0.0440(9) Uani 1 1 d .
H34 H 0.9755 0.7128 0.7806 0.053 Uiso 1 1 calc R
C35 C 1.0766(3) 0.6416(3) 0.7553(3) 0.0380(8) Uani 1 1 d .
C36 C 1.1306(4) 0.5815(3) 0.7899(3) 0.0439(9) Uani 1 1 d .
H36 H 1.1783 0.5620 0.7640 0.053 Uiso 1 1 calc R
C37 C 1.1132(4) 0.5513(3) 0.8623(3) 0.0400(9) Uani 1 1 d .
H37 H 1.1517 0.5125 0.8851 0.048 Uiso 1 1 calc R
C38 C 1.0872(4) 0.6715(3) 0.6736(3) 0.0442(9) Uani 1 1 d .
C39 C 1.0714(5) 0.7553(4) 0.6559(3) 0.0588(12) Uani 1 1 d .
H39 H 1.0554 0.7983 0.6967 0.071 Uiso 1 1 calc R
C40 C 1.0793(6) 0.7767(4) 0.5774(4) 0.0749(16) Uani 1 1 d .
H40 H 1.0710 0.8365 0.5686 0.090 Uiso 1 1 calc R
C41 C 1.1165(7) 0.6406(5) 0.5332(4) 0.088(2) Uani 1 1 d .
H41 H 1.1328 0.5995 0.4910 0.106 Uiso 1 1 calc R
C42 C 1.1146(6) 0.6136(5) 0.6105(4) 0.0772(17) Uani 1 1 d .
H42 H 1.1313 0.5577 0.6204 0.093 Uiso 1 1 calc R
N1 N 0.6307(3) -0.2919(2) 0.3837(2) 0.0347(7) Uani 1 1 d .
N2 N 0.6716(4) -0.6919(3) 0.5747(3) 0.0735(13) Uani 1 1 d .
N3 N 0.6492(3) -0.0527(2) 0.25190(19) 0.0318(6) Uani 1 1 d .
N4 N 0.5849(3) 0.2559(3) -0.0385(2) 0.0543(9) Uani 1 1 d .
N5 N 1.0440(3) 0.5742(2) 0.9024(2) 0.0355(7) Uani 1 1 d .
N6 N 1.0976(5) 0.7186(4) 0.5140(3) 0.0807(15) Uani 1 1 d .
O1 O 0.7429(2) -0.04076(18) 0.44965(14) 0.0288(5) Uani 1 1 d .
O2 O 0.6050(2) -0.0432(2) 0.50685(18) 0.0534(8) Uani 1 1 d .
O3 O 0.6295(3) -0.0267(2) 0.67215(19) 0.0484(7) Uani 1 1 d .
H3A H 0.6068 -0.0320 0.6171 0.073 Uiso 1 1 calc R
O4 O 0.7858(3) 0.0858(2) 0.80617(18) 0.0492(7) Uani 1 1 d .
O5 O 0.7648(2) 0.3059(2) 0.79809(16) 0.0372(6) Uani 1 1 d .
O6 O 0.9502(2) 0.35265(18) 0.90383(15) 0.0305(5) Uani 1 1 d .
O7 O 1.0486(3) 0.2302(2) 0.93231(16) 0.0458(7) Uani 1 1 d .
H7 H 1.0162 0.2698 0.9309 0.069 Uiso 1 1 calc R
O8 O 1.0698(3) 0.1181(2) 0.83179(17) 0.0446(7) Uani 1 1 d .
O9 O 1.2598(2) 0.3094(2) 0.7928(2) 0.0544(8) Uani 1 1 d .
O10 O 1.1951(2) 0.15696(18) 0.67810(16) 0.0318(5) Uani 1 1 d .
O11 O 1.0162(2) -0.0308(2) 0.6463(2) 0.0423(6) Uani 1 1 d .
H11 H 1.0751 0.0202 0.6472 0.064 Uiso 1 1 calc R
O12 O 0.8399(2) -0.0609(2) 0.65536(19) 0.0405(6) Uani 1 1 d .
O1W O 0.4766(2) -0.1739(2) 0.32841(16) 0.0357(6) Uani 1 1 d .
H1WB H 0.4914 -0.1428 0.3827 0.054 Uiso 1 1 calc R
O2W O 0.5281(2) -0.30044(19) 0.18991(16) 0.0356(6) Uani 1 1 d .
H2WB H 0.4972 -0.2794 0.1501 0.053 Uiso 1 1 calc R
O3W O 1.1826(2) 0.5201(2) 1.06077(17) 0.0392(6) Uani 1 1 d .
H3WB H 1.2261 0.5774 1.1056 0.059 Uiso 1 1 calc R
O4W O 0.8499(7) 0.8015(5) 0.7564(4) 0.140(2) Uani 1 1 d .
O5W O 0.6444(8) 0.7339(8) 0.7977(6) 0.235(5) Uani 1 1 d .
O6W O 0.7322(6) 0.9488(5) 0.9071(5) 0.139(2) Uani 1 1 d .
O7W O 0.3488(12) 0.4589(6) 0.9749(5) 0.283(6) Uani 1 1 d .
O8W O 0.0461(6) 0.9749(5) 0.9304(4) 0.140(2) Uani 1 1 d .
O9W O 0.3112(13) 0.3763(16) 0.0959(9) 0.406(11) Uani 1 1 d .
H7WA H 0.4010 0.4331 0.9729 0.487 Uiso 1 1 d R
H1WA H 0.3979 -0.2234 0.2990 0.487 Uiso 1 1 d R
H5WA H 0.6280 0.7822 0.7798 0.487 Uiso 1 1 d R
H2WA H 0.5873 -0.3054 0.1810 0.487 Uiso 1 1 d R
H3WA H 1.2172 0.4802 1.0545 0.487 Uiso 1 1 d R
H4WA H 0.8304 0.8239 0.7130 0.487 Uiso 1 1 d R
H8WA H 0.0072 0.9221 0.8764 0.487 Uiso 1 1 d R
H6WA H 0.7366 0.9831 0.8704 0.487 Uiso 1 1 d R
H8WB H 0.0603 1.0268 0.9131 0.487 Uiso 1 1 d R
H4WB H 0.7711 0.7690 0.7222 0.487 Uiso 1 1 d R
H6WB H 0.7833 0.9344 0.8908 0.487 Uiso 1 1 d R
H7WB H 0.3339 0.4061 0.9264 0.487 Uiso 1 1 d R
H9WA H 0.3525 0.4451 0.1150 0.487 Uiso 1 1 d R

loop_
_atom_site_aniso_label
_atom_site_aniso_U_11
_atom_site_aniso_U_22
_atom_site_aniso_U_33
_atom_site_aniso_U_23
_atom_site_aniso_U_13
_atom_site_aniso_U_12
Co1 0.0198(2) 0.0286(2) 0.0201(2) 0.00389(18) 0.00652(18) 0.01013(18)
Co2 0.0262(3) 0.0271(3) 0.0179(3) -0.0002(2) 0.0063(3) 0.0127(3)
C1 0.0228(16) 0.0249(15) 0.0196(15) 0.0039(12) 0.0090(13) 0.0108(13)
C2 0.0210(15) 0.0249(15) 0.0193(15) 0.0002(12) 0.0066(13) 0.0101(13)
C3 0.0243(16) 0.0228(15) 0.0188(14) 0.0036(12) 0.0086(13) 0.0112(13)
C4 0.0209(15) 0.0231(15) 0.0196(15) -0.0002(12) 0.0043(12) 0.0091(13)
C5 0.0246(16) 0.0243(15) 0.0220(15) 0.0049(12) 0.0086(13) 0.0109(13)
C6 0.0238(16) 0.0245(15) 0.0192(15) 0.0036(12) 0.0087(13) 0.0107(13)
C7 0.0246(17) 0.0297(17) 0.0211(16) 0.0013(13) 0.0063(13) 0.0110(14)
C8 0.0347(19) 0.0295(17) 0.036(2) 0.0031(15) 0.0209(17) 0.0116(15)
C9 0.0235(16) 0.0206(15) 0.0231(16) 0.0018(12) 0.0076(13) 0.0078(13)
C10 0.0341(19) 0.0379(19) 0.0233(17) 0.0053(14) 0.0081(14) 0.0201(16)
C11 0.0249(17) 0.0310(17) 0.0290(17) 0.0033(14) 0.0088(14) 0.0117(15)
C12 0.0286(18) 0.0270(16) 0.0256(17) 0.0015(13) 0.0052(14) 0.0128(15)
C13 0.061(3) 0.061(3) 0.069(3) 0.035(3) -0.004(3) 0.007(3)
C14 0.074(4) 0.044(3) 0.075(4) 0.029(3) -0.007(3) -0.001(2)
C15 0.037(2) 0.040(2) 0.040(2) 0.0156(17) 0.0108(17) 0.0141(17)
C16 0.106(5) 0.043(3) 0.047(3) 0.013(2) -0.016(3) 0.022(3)
C17 0.096(4) 0.039(2) 0.047(3) 0.006(2) -0.012(3) 0.024(3)
C18 0.044(2) 0.044(2) 0.053(2) 0.0234(19) 0.017(2) 0.0159(19)
C19 0.080(4) 0.042(3) 0.060(3) 0.016(2) 0.000(3) 0.002(2)
C20 0.100(5) 0.041(3) 0.089(4) 0.031(3) 0.013(4) 0.006(3)
C21 0.080(4) 0.068(3) 0.061(3) 0.040(3) 0.030(3) 0.037(3)
C22 0.072(3) 0.047(2) 0.051(3) 0.024(2) 0.017(2) 0.026(2)
C23 0.059(3) 0.048(2) 0.042(2) 0.0208(18) 0.033(2) 0.031(2)
C24 0.059(3) 0.048(2) 0.052(2) 0.0254(19) 0.033(2) 0.035(2)
C25 0.0333(19) 0.0341(18) 0.0291(18) 0.0084(15) 0.0091(15) 0.0108(16)
C26 0.048(2) 0.059(2) 0.040(2) 0.0246(19) 0.0259(19) 0.029(2)
C27 0.042(2) 0.051(2) 0.040(2) 0.0198(18) 0.0228(18) 0.0285(19)
C28 0.0331(19) 0.0365(19) 0.0323(19) 0.0117(15) 0.0076(16) 0.0092(16)
C29 0.062(3) 0.073(3) 0.053(3) 0.034(2) 0.029(2) 0.041(3)
C30 0.069(3) 0.078(3) 0.064(3) 0.039(3) 0.025(3) 0.047(3)
C31 0.060(3) 0.057(3) 0.048(2) 0.028(2) 0.025(2) 0.021(2)
C32 0.062(3) 0.051(2) 0.049(2) 0.025(2) 0.028(2) 0.027(2)
C33 0.055(2) 0.054(2) 0.039(2) 0.0189(18) 0.0260(19) 0.035(2)
C34 0.054(2) 0.051(2) 0.041(2) 0.0206(18) 0.0244(19) 0.032(2)
C35 0.037(2) 0.0321(18) 0.038(2) 0.0089(15) 0.0177(17) 0.0103(16)
C36 0.049(2) 0.044(2) 0.050(2) 0.0178(18) 0.032(2) 0.0244(19)
C37 0.043(2) 0.0374(19) 0.046(2) 0.0150(17) 0.0221(18) 0.0218(17)
C38 0.052(2) 0.039(2) 0.043(2) 0.0152(17) 0.0276(19) 0.0163(18)
C39 0.086(4) 0.060(3) 0.055(3) 0.029(2) 0.042(3) 0.044(3)
C40 0.122(5) 0.076(3) 0.078(4) 0.050(3) 0.064(4) 0.067(4)
C41 0.151(6) 0.099(4) 0.088(4) 0.055(4) 0.093(5) 0.085(5)
C42 0.129(5) 0.084(4) 0.081(4) 0.055(3) 0.078(4) 0.072(4)
N1 0.0321(16) 0.0357(16) 0.0313(15) 0.0104(13) 0.0100(13) 0.0146(13)
N2 0.086(3) 0.052(2) 0.077(3) 0.040(2) 0.031(3) 0.022(2)
N3 0.0298(15) 0.0357(15) 0.0270(14) 0.0092(12) 0.0108(12) 0.0143(13)
N4 0.051(2) 0.054(2) 0.044(2) 0.0244(17) 0.0091(17) 0.0152(18)
N5 0.0387(17) 0.0359(16) 0.0291(15) 0.0064(13) 0.0140(13) 0.0176(14)
N6 0.142(5) 0.071(3) 0.080(3) 0.050(3) 0.080(3) 0.062(3)
O1 0.0256(12) 0.0326(12) 0.0214(11) 0.0004(9) 0.0089(9) 0.0124(10)
O2 0.0218(13) 0.0676(19) 0.0353(14) -0.0165(13) 0.0088(11) 0.0070(13)
O3 0.0403(15) 0.0378(14) 0.0459(15) -0.0011(12) 0.0266(13) -0.0004(12)
O4 0.0573(18) 0.0460(15) 0.0332(15) 0.0156(12) 0.0207(14) 0.0116(14)
O5 0.0236(12) 0.0458(14) 0.0270(12) -0.0062(11) 0.0039(10) 0.0164(11)
O6 0.0316(12) 0.0310(12) 0.0193(11) -0.0026(9) 0.0043(10) 0.0164(10)
O7 0.0650(18) 0.0629(18) 0.0208(12) 0.0109(12) 0.0141(12) 0.0461(16)
O8 0.0664(18) 0.0524(16) 0.0327(14) 0.0168(12) 0.0202(13) 0.0444(15)
O9 0.0232(13) 0.0488(16) 0.0528(17) -0.0213(13) 0.0026(12) 0.0099(12)
O10 0.0238(12) 0.0343(12) 0.0305(12) 0.0007(10) 0.0102(10) 0.0134(10)
O11 0.0354(14) 0.0321(13) 0.0594(17) 0.0099(12) 0.0175(13) 0.0207(12)
O12 0.0393(15) 0.0331(13) 0.0494(16) 0.0174(12) 0.0206(13) 0.0144(12)
O1W 0.0219(12) 0.0469(14) 0.0267(12) 0.0026(11) 0.0085(10) 0.0116(11)
O2W 0.0332(13) 0.0393(13) 0.0253(12) 0.0079(10) 0.0062(11) 0.0149(11)
O3W 0.0306(13) 0.0387(14) 0.0324(13) -0.0018(11) 0.0048(11) 0.0147(11)
O4W 0.244(7) 0.158(5) 0.165(5) 0.125(4) 0.139(5) 0.162(5)
O5W 0.164(7) 0.229(9) 0.178(8) 0.001(7) 0.052(6) 0.016(7)
O6W 0.188(6) 0.188(6) 0.182(6) 0.144(5) 0.143(5) 0.134(5)
O7W 0.451(15) 0.115(5) 0.092(5) -0.025(4) 0.033(7) 0.044(7)
O8W 0.188(6) 0.182(6) 0.167(5) 0.135(5) 0.116(5) 0.130(5)
O9W 0.328(17) 0.69(3) 0.272(15) 0.248(19) 0.147(14) 0.25(2)

loop_
_atom_type_symbol
_atom_type_description
_atom_type_scat_dispersion_real
_atom_type_scat_dispersion_imag
_atom_type_scat_source
C C 0.0033 0.0016 'International Tables Vol C Tables 4.2.6.8 and 6.1.1.4'
H H 0.0000 0.0000 'International Tables Vol C Tables 4.2.6.8 and 6.1.1.4'
Co Co 0.3494 0.9721 'International Tables Vol C Tables 4.2.6.8 and 6.1.1.4'
N N 0.0061 0.0033 'International Tables Vol C Tables 4.2.6.8 and 6.1.1.4'
O O 0.0106 0.0060 'International Tables Vol C Tables 4.2.6.8 and 6.1.1.4'

loop_
_geom_angle_atom_site_label_1
_geom_angle_atom_site_label_2
_geom_angle_atom_site_label_3
_geom_angle
_geom_angle_site_symmetry_1
_geom_angle_site_symmetry_3
O1W Co1 O1 90.28(9) . .
O1W Co1 O10 176.60(9) . 2_756
O1 Co1 O10 86.32(8) . 2_756
O1W Co1 O2W 89.93(9) . .
O1 Co1 O2W 179.77(9) . .
O10 Co1 O2W 93.47(9) 2_756 .
O1W Co1 N3 90.28(11) . .
O1 Co1 N3 89.10(10) . .
O10 Co1 N3 89.75(10) 2_756 .
O2W Co1 N3 90.83(10) . .
O1W Co1 N1 93.94(11) . .
O1 Co1 N1 93.67(10) . .
O10 Co1 N1 86.20(10) 2_756 .
O2W Co1 N1 86.39(10) . .
N3 Co1 N1 174.93(11) . .
O6 Co2 O6 179.999(1) 2_767 .
O6 Co2 O3W 91.48(9) 2_767 .
O6 Co2 O3W 88.52(9) . .
O6 Co2 O3W 88.52(9) 2_767 2_767
O6 Co2 O3W 91.48(9) . 2_767
O3W Co2 O3W 180.000(1) . 2_767
O6 Co2 N5 92.23(10) 2_767 .
O6 Co2 N5 87.77(10) . .
O3W Co2 N5 90.93(11) . .
O3W Co2 N5 89.07(11) 2_767 .
O6 Co2 N5 87.77(10) 2_767 2_767
O6 Co2 N5 92.23(10) . 2_767
O3W Co2 N5 89.07(11) . 2_767
O3W Co2 N5 90.93(11) 2_767 2_767
N5 Co2 N5 180.000(1) . 2_767
C7 C1 C6 111.7(2) . .
C7 C1 C2 116.0(2) . .
C6 C1 C2 115.7(2) . .
C7 C1 H1 103.8 . .
C6 C1 H1 103.8 . .
C2 C1 H1 103.8 . .
C8 C2 C3 111.0(3) . .
C8 C2 C1 119.3(3) . .
C3 C2 C1 108.7(2) . .
C8 C2 H2 105.6 . .
C3 C2 H2 105.6 . .
C1 C2 H2 105.6 . .
C9 C3 C2 113.4(2) . .
C9 C3 C4 115.8(2) . .
C2 C3 C4 114.9(2) . .
C9 C3 H3 103.6 . .
C2 C3 H3 103.6 . .
C4 C3 H3 103.6 . .
C10 C4 C5 111.0(3) . .
C10 C4 C3 119.4(3) . .
C5 C4 C3 109.0(2) . .
C10 C4 H4 105.4 . .
C5 C4 H4 105.4 . .
C3 C4 H4 105.4 . .
C11 C5 C6 117.1(3) . .
C11 C5 C4 111.5(3) . .
C6 C5 C4 114.0(2) . .
C11 C5 H5 104.2 . .
C6 C5 H5 104.2 . .
C4 C5 H5 104.2 . .
C12 C6 C1 110.8(3) . .
C12 C6 C5 117.8(3) . .
C1 C6 C5 109.8(2) . .
C12 C6 H6 105.9 . .
C1 C6 H6 105.9 . .
C5 C6 H6 105.9 . .
O2 C7 O1 124.3(3) . .
O2 C7 C1 119.8(3) . .
O1 C7 C1 115.9(3) . .
O4 C8 O3 120.5(3) . .
O4 C8 C2 121.8(3) . .
O3 C8 C2 117.4(3) . .
O5 C9 O6 123.5(3) . .
O5 C9 C3 119.6(3) . .
O6 C9 C3 116.7(3) . .
O8 C10 O7 120.3(3) . .
O8 C10 C4 122.1(3) . .
O7 C10 C4 117.3(3) . .
O9 C11 O10 123.9(3) . .
O9 C11 C5 118.1(3) . .
O10 C11 C5 117.9(3) . .
O12 C12 O11 120.6(3) . .
O12 C12 C6 122.6(3) . .
O11 C12 C6 116.6(3) . .
N1 C13 C14 123.9(5) . .
N1 C13 H13 118.1 . .
C14 C13 H13 118.1 . .
C15 C14 C13 120.9(4) . .
C15 C14 H14 119.6 . .
C13 C14 H14 119.6 . .
C14 C15 C16 114.6(4) . .
C14 C15 C18 123.3(4) . .
C16 C15 C18 122.1(4) . .
C15 C16 C17 121.4(5) . .
C15 C16 H16 119.3 . .
C17 C16 H16 119.3 . .
N1 C17 C16 122.5(5) . .
N1 C17 H17 118.8 . .
C16 C17 H17 118.8 . .
C19 C18 C22 115.9(4) . .
C19 C18 C15 122.2(4) . .
C22 C18 C15 121.8(4) . .
C18 C19 C20 119.3(5) . .
C18 C19 H19 120.4 . .
C20 C19 H19 120.4 . .
N2 C20 C19 124.9(5) . .
N2 C20 H20 117.5 . .
C19 C20 H20 117.5 . .
N2 C21 C22 125.0(5) . .
N2 C21 H21 117.5 . .
C22 C21 H21 117.5 . .
C21 C22 C18 119.7(4) . .
C21 C22 H22 120.2 . .
C18 C22 H22 120.2 . .
N3 C23 C24 123.9(3) . .
N3 C23 H23 118.1 . .
C24 C23 H23 118.1 . .
C23 C24 C25 120.4(4) . .
C23 C24 H24 119.8 . .
C25 C24 H24 119.8 . .
C26 C25 C24 115.7(3) . .
C26 C25 C28 121.7(3) . .
C24 C25 C28 122.5(3) . .
C27 C26 C25 120.6(3) . .
C27 C26 H26 119.7 . .
C25 C26 H26 119.7 . .
N3 C27 C26 123.3(3) . .
N3 C27 H27 118.3 . .
C26 C27 H27 118.3 . .
C32 C28 C29 116.1(4) . .
C32 C28 C25 122.0(4) . .
C29 C28 C25 121.9(4) . .
C30 C29 C28 119.8(4) . .
C30 C29 H29 120.1 . .
C28 C29 H29 120.1 . .
N4 C30 C29 123.6(5) . .
N4 C30 H30 118.2 . .
C29 C30 H30 118.2 . .
N4 C31 C32 123.9(4) . .
N4 C31 H31 118.1 . .
C32 C31 H31 118.1 . .
C28 C32 C31 120.3(4) . .
C28 C32 H32 119.8 . .
C31 C32 H32 119.8 . .
N5 C33 C34 123.7(4) . .
N5 C33 H33 118.1 . .
C34 C33 H33 118.1 . .
C33 C34 C35 120.0(4) . .
C33 C34 H34 120.0 . .
C35 C34 H34 120.0 . .
C34 C35 C36 116.6(3) . .
C34 C35 C38 121.5(4) . .
C36 C35 C38 121.9(3) . .
C37 C36 C35 119.7(4) . .
C37 C36 H36 120.1 . .
C35 C36 H36 120.1 . .
N5 C37 C36 124.0(4) . .
N5 C37 H37 118.0 . .
C36 C37 H37 118.0 . .
C39 C38 C42 116.2(4) . .
C39 C38 C35 123.0(4) . .
C42 C38 C35 120.8(4) . .
C38 C39 C40 119.9(4) . .
C38 C39 H39 120.0 . .
C40 C39 H39 120.0 . .
N6 C40 C39 124.7(5) . .
N6 C40 H40 117.7 . .
C39 C40 H40 117.7 . .
N6 C41 C42 125.6(5) . .
N6 C41 H41 117.2 . .
C42 C41 H41 117.2 . .
C41 C42 C38 118.6(5) . .
C41 C42 H42 120.7 . .
C38 C42 H42 120.7 . .
C13 N1 C17 116.7(4) . .
C13 N1 Co1 123.9(3) . .
C17 N1 Co1 119.1(3) . .
C21 N2 C20 115.2(4) . .
C23 N3 C27 116.0(3) . .
C23 N3 Co1 121.2(2) . .
C27 N3 Co1 122.3(2) . .
C31 N4 C30 116.2(4) . .
C37 N5 C33 115.8(3) . .
C37 N5 Co2 120.1(2) . .
C33 N5 Co2 123.7(2) . .
C41 N6 C40 114.8(4) . .
C7 O1 Co1 130.9(2) . .
C8 O3 H3A 109.5 . .
C9 O6 Co2 127.9(2) . .
C10 O7 H7 109.5 . .
C11 O10 Co1 128.7(2) . 2_756
C12 O11 H11 109.5 . .
Co1 O1W H1WB 109.5 . .
Co1 O1W H1WA 133.1 . .
H1WB O1W H1WA 109.0 . .
Co1 O2W H2WB 109.5 . .
Co1 O2W H2WA 96.9 . .
H2WB O2W H2WA 107.0 . .
Co2 O3W H3WB 109.5 . .
Co2 O3W H3WA 135.6 . .
H3WB O3W H3WA 114.3 . .
H4WA O4W H4WB 66.9 . .
H6WA O6W H6WB 82.4 . .
H7WA O7W H7WB 56.3 . .
H8WA O8W H8WB 99.9 . .

loop_
_geom_bond_atom_site_label_1
_geom_bond_atom_site_label_2
_geom_bond_distance
_geom_bond_site_symmetry_2
Co1 O1W 2.069(2) .
Co1 O1 2.086(2) .
Co1 O10 2.103(2) 2_756
Co1 O2W 2.134(2) .
Co1 N3 2.161(3) .
Co1 N1 2.171(3) .
Co2 O6 2.070(2) 2_767
Co2 O6 2.070(2) .
Co2 O3W 2.132(2) .
Co2 O3W 2.132(2) 2_767
Co2 N5 2.153(3) .
Co2 N5 2.153(3) 2_767
C1 C7 1.526(4) .
C1 C6 1.538(4) .
C1 C2 1.558(4) .
C1 H1 0.9800 .
C2 C8 1.517(5) .
C2 C3 1.540(4) .
C2 H2 0.9800 .
C3 C9 1.526(4) .
C3 C4 1.548(4) .
C3 H3 0.9800 .
C4 C10 1.524(5) .
C4 C5 1.542(4) .
C4 H4 0.9800 .
C5 C11 1.525(4) .
C5 C6 1.541(4) .
C5 H5 0.9800 .
C6 C12 1.519(4) .
C6 H6 0.9800 .
C7 O2 1.256(4) .
C7 O1 1.256(4) .
C8 O4 1.210(4) .
C8 O3 1.311(4) .
C9 O5 1.229(4) .
C9 O6 1.285(4) .
C10 O8 1.207(4) .
C10 O7 1.316(4) .
C11 O9 1.241(4) .
C11 O10 1.266(4) .
C12 O12 1.204(4) .
C12 O11 1.325(4) .
C13 N1 1.292(6) .
C13 C14 1.376(7) .
C13 H13 0.9300 .
C14 C15 1.364(6) .
C14 H14 0.9300 .
C15 C16 1.371(6) .
C15 C18 1.489(5) .
C16 C17 1.374(7) .
C16 H16 0.9300 .
C17 N1 1.323(6) .
C17 H17 0.9300 .
C18 C19 1.378(6) .
C18 C22 1.382(6) .
C19 C20 1.389(7) .
C19 H19 0.9300 .
C20 N2 1.313(7) .
C20 H20 0.9300 .
C21 N2 1.311(6) .
C21 C22 1.380(6) .
C21 H21 0.9300 .
C22 H22 0.9300 .
C23 N3 1.335(5) .
C23 C24 1.366(5) .
C23 H23 0.9300 .
C24 C25 1.386(5) .
C24 H24 0.9300 .
C25 C26 1.381(5) .
C25 C28 1.491(5) .
C26 C27 1.376(5) .
C26 H26 0.9300 .
C27 N3 1.335(4) .
C27 H27 0.9300 .
C28 C32 1.374(6) .
C28 C29 1.378(6) .
C29 C30 1.378(6) .
C29 H29 0.9300 .
C30 N4 1.334(6) .
C30 H30 0.9300 .
C31 N4 1.311(6) .
C31 C32 1.377(6) .
C31 H31 0.9300 .
C32 H32 0.9300 .
C33 N5 1.338(5) .
C33 C34 1.374(5) .
C33 H33 0.9300 .
C34 C35 1.379(5) .
C34 H34 0.9300 .
C35 C36 1.390(6) .
C35 C38 1.485(5) .
C36 C37 1.368(5) .
C36 H36 0.9300 .
C37 N5 1.339(5) .
C37 H37 0.9300 .
C38 C39 1.353(6) .
C38 C42 1.391(6) .
C39 C40 1.379(6) .
C39 H39 0.9300 .
C40 N6 1.315(6) .
C40 H40 0.9300 .
C41 N6 1.300(7) .
C41 C42 1.376(7) .
C41 H41 0.9300 .
C42 H42 0.9300 .
O3 H3A 0.8200 .
O7 H7 0.8200 .
O10 Co1 2.103(2) 2_756
O11 H11 0.8200 .
O1W H1WB 0.8200 .
O1W H1WA 0.8837 .
O2W H2WB 0.8200 .
O2W H2WA 0.8402 .
O3W H3WB 0.8200 .
O3W H3WA 0.8523 .
O4W H4WA 0.8337 .
O4W H4WB 0.8649 .
O5W H5WA 0.8690 .
O6W H6WA 0.8392 .
O6W H6WB 0.8527 .
O7W H7WA 0.8837 .
O7W H7WB 0.8797 .
O8W H8WA 0.8720 .
O8W H8WB 0.8171 .
O9W H9WA 0.8500 .

loop_
_geom_hbond_atom_site_label_D
_geom_hbond_atom_site_label_H
_geom_hbond_atom_site_label_A
_geom_hbond_distance_DH
_geom_hbond_distance_HA
_geom_hbond_distance_DA
_geom_hbond_angle_DHA
_geom_hbond_site_symmetry_A
O7W H7WB O9 0.88 2.00 2.833(7) 157.9 1_455
O4W H4WB O5W 0.86 2.28 2.778(11) 117.0 .
O8W H8WB O8 0.82 2.02 2.807(5) 162.3 1_465
O6W H6WA O4 0.84 1.98 2.799(5) 166.9 1_565
O8W H8WA O4W 0.87 2.10 2.918(10) 154.9 1_455
O4W H4WA O12 0.83 2.02 2.799(5) 154.6 1_565
O3W H3WA O7W 0.85 2.48 3.152(13) 136.9 1_655
O3W H3WA O9W 0.85 2.32 3.118(17) 156.8 1_656
O2W H2WA O10 0.84 2.68 3.085(3) 111.2 2_756
O2W H2WA O9 0.84 1.91 2.711(4) 159.4 2_756
O5W H5WA O6W 0.87 2.36 2.785(12) 110.0 .
O1W H1WA O5 0.88 1.90 2.743(3) 158.5 2_656
O3W H3WB O5 0.82 1.97 2.699(3) 147.9 2_767
O2W H2WB N4 0.82 1.95 2.759(4) 169.0 2_655
O1W H1WB O2 0.82 1.91 2.659(3) 151.0 .
O11 H11 O10 0.82 1.81 2.603(3) 160.9 .
O7 H7 O6 0.82 1.75 2.551(3) 167.0 .
O3 H3A O2 0.82 1.74 2.527(4) 161.0 .
